data_1553680
loop_
_publ_author_name
'Yang, Xin-Yu'
'Yuan, Shuai'
'Qin, Jun-Sheng'
'Lollar, Christina'
'Alsalme, Ali'
'Zhou, Hong-Cai'

_publ_section_title
;
 A flexible thioether-based MOF as a crystalline sponge for structural
 characterization of liquid organic molecules
;
_journal_issue 9
_journal_name_full 'Materials Chemistry Frontiers'
_journal_page_first 1764
_journal_paper_doi 10.1039/C7QM00152E
_journal_volume 1
_journal_year 2017
_chemical_formula_moiety 'C31 H39 Cu2 I2 N3 O2 S5'
_chemical_formula_sum 'C31 H39 Cu2 I2 N3 O2 S5'
_chemical_formula_weight 1026.83
_space_group_IT_number 2
_space_group_name_Hall '-P 1'
_space_group_name_H-M_alt 'P -1'
_symmetry_cell_setting triclinic
_symmetry_space_group_name_H-M 'P -1'
_atom_sites_solution_hydrogens geom
_atom_sites_solution_primary direct
_atom_sites_solution_secondary difmap
_audit_creation_method SHELXL-97
_audit_update_record
;
2017-04-03 deposited with the CCDC.
2017-04-27 downloaded from the CCDC.
;
_cell_angle_alpha 113.336(7)
_cell_angle_beta 94.402(7)
_cell_angle_gamma 100.137(7)
_cell_formula_units_Z 2
_cell_length_a 9.353(6)
_cell_length_b 14.189(9)
_cell_length_c 17.257(10)
_cell_measurement_reflns_used 8323
_cell_measurement_temperature 293(2)
_cell_measurement_theta_max 26.47
_cell_measurement_theta_min 1.60
_cell_volume 2043(2)
_computing_cell_refinement 'SAINT+ ver. (Bruker, 2001)'
_computing_data_collection 'APEX2  (Bruker, 2008)'
_computing_data_reduction 'SAINT+ ver. (Bruker, 2001)'
_computing_molecular_graphics 'SHELXTL (Sheldrick, 2008)'
_computing_publication_material 'SHELXTL (Sheldrick, 2008)'
_computing_structure_refinement 'SHELXL-97 (Sheldrick, 2008)'
_computing_structure_solution 'SHELXS-97 (Sheldrick, 2008)'
_diffrn_ambient_temperature 293(2)
_diffrn_measured_fraction_theta_full 0.985
_diffrn_measured_fraction_theta_max 0.985
_diffrn_measurement_device_type 'Bruker SMART APEX II CCD area detector'
_diffrn_measurement_method 'phi and omega scans'
_diffrn_radiation_monochromator graphite
_diffrn_radiation_source 'fine-focus sealed tube'
_diffrn_radiation_type MoK\a
_diffrn_radiation_wavelength 0.71073
_diffrn_reflns_av_R_equivalents 0.0638
_diffrn_reflns_av_sigmaI/netI 0.0954
_diffrn_reflns_limit_h_max 11
_diffrn_reflns_limit_h_min -11
_diffrn_reflns_limit_k_max 17
_diffrn_reflns_limit_k_min -17
_diffrn_reflns_limit_l_max 21
_diffrn_reflns_limit_l_min -21
_diffrn_reflns_number 19791
_diffrn_reflns_theta_full 26.47
_diffrn_reflns_theta_max 26.47
_diffrn_reflns_theta_min 1.60
_exptl_absorpt_coefficient_mu 2.838
_exptl_absorpt_correction_T_max 0.5871
_exptl_absorpt_correction_T_min 0.5491
_exptl_absorpt_correction_type multi-scan
_exptl_absorpt_process_details 'SADABS (Sheldrick, 2008)'
_exptl_crystal_colour colorless
_exptl_crystal_density_diffrn 1.669
_exptl_crystal_density_method 'not measured'
_exptl_crystal_description block
_exptl_crystal_F_000 1012
_exptl_crystal_size_max 0.24
_exptl_crystal_size_mid 0.23
_exptl_crystal_size_min 0.21
_refine_diff_density_max 2.384
_refine_diff_density_min -1.601
_refine_diff_density_rms 0.210
_refine_ls_extinction_method none
_refine_ls_goodness_of_fit_ref 1.062
_refine_ls_hydrogen_treatment constr
_refine_ls_matrix_type full
_refine_ls_number_parameters 373
_refine_ls_number_reflns 8323
_refine_ls_number_restraints 0
_refine_ls_restrained_S_all 1.062
_refine_ls_R_factor_all 0.1182
_refine_ls_R_factor_gt 0.0655
_refine_ls_shift/su_max 0.058
_refine_ls_shift/su_mean 0.005
_refine_ls_structure_factor_coef Fsqd
_refine_ls_weighting_details 'calc w=1/[\s^2^(Fo^2^)+(0.1053P)^2^+0.6119P] where P=(Fo^2^+2Fc^2^)/3'
_refine_ls_weighting_scheme calc
_refine_ls_wR_factor_gt 0.1788
_refine_ls_wR_factor_ref 0.2093
_reflns_number_gt 4891
_reflns_number_total 8323
_reflns_threshold_expression >2\s(I)
_cod_data_source_file c7qm00152e2.cif
_cod_data_source_block PCN-41(DMSO)
_cod_depositor_comments
;
The following automatic conversions were performed:

data item '_symmetry_cell_setting' value 'Triclinic' was changed to
'triclinic' in accordance with the
/home/saulius/struct/COD-crude-data/automatic-downloads/DataCite-retrospective/RSC/depositions/lib/dictionaries/cif_core.dic
dictionary named 'cif_core.dic' version 2.4.2 last updated on
2011-04-26.

Automatic conversion script
Id: cif_fix_values 6909 2019-04-08 15:41:33Z antanas 
;
_cod_original_sg_symbol_H-M P-1
_cod_database_code 1553680

loop_
_symmetry_equiv_pos_as_xyz
'x, y, z'
'-x, -y, -z'

loop_
_atom_site_label
_atom_site_type_symbol
_atom_site_fract_x
_atom_site_fract_y
_atom_site_fract_z
_atom_site_U_iso_or_equiv
_atom_site_adp_type
_atom_site_occupancy
_atom_site_symmetry_multiplicity
_atom_site_calc_flag
_atom_site_refinement_flags
I2 I 1.58764(3) 1.40937(2) 0.38573(2) 0.02616(9) Uani 1 1 d .
I1 I 1.27432(4) 1.61702(2) 0.37968(2) 0.02871(9) Uani 1 1 d .
Cu2 Cu 1.36664(7) 1.49336(5) 0.44140(4) 0.02697(17) Uani 1 1 d .
Cu1 Cu 1.49520(7) 1.53638(5) 0.32380(4) 0.02621(18) Uani 1 1 d .
S2 S 0.5690(2) 0.72911(14) 0.09373(10) 0.0557(5) Uani 1 1 d .
S3 S 0.82046(14) 1.11297(10) 0.41557(9) 0.0294(4) Uani 1 1 d .
S1 S 0.04344(15) 0.90952(10) 0.33984(10) 0.0361(4) Uani 1 1 d .
C6 C 0.4577(7) 0.8258(5) 0.1034(4) 0.0446(19) Uani 1 1 d .
H6A H 0.5011 0.8737 0.0797 0.054 Uiso 1 1 calc R
H6B H 0.3591 0.7904 0.0720 0.054 Uiso 1 1 calc R
N2 N 0.5465(5) 0.5555(4) -0.1948(3) 0.0370(15) Uani 1 1 d .
N3 N 1.1965(4) 1.3716(3) 0.4233(3) 0.0272(12) Uani 1 1 d .
N6 N -0.3348(4) 0.6601(3) 0.3438(3) 0.0281(12) Uani 1 1 d .
C4 C 0.5576(7) 0.6654(5) -0.0160(4) 0.0424(19) Uani 1 1 d .
C17 C 0.5508(5) 0.9797(4) 0.2442(3) 0.0272(14) Uani 1 1 d .
C4AA C 0.9624(5) 1.2152(4) 0.4191(3) 0.0272(15) Uani 1 1 d .
C24 C -0.1945(6) 0.6605(4) 0.3666(3) 0.0345(15) Uani 1 1 d .
H24 H -0.1761 0.6074 0.3820 0.041 Uiso 1 1 calc R
C14 C 0.3302(5) 0.9090(4) 0.3199(3) 0.0273(13) Uani 1 1 d .
C13 C 0.3392(5) 0.8492(4) 0.2350(3) 0.0269(14) Uani 1 1 d .
C21 C 1.1048(6) 1.2003(4) 0.4199(4) 0.0394(17) Uani 1 1 d .
H21 H 1.1246 1.1377 0.4186 0.047 Uiso 1 1 calc R
C1 C 0.6009(9) 0.5221(6) -0.1389(4) 0.078(3) Uani 1 1 d .
H1 H 0.6349 0.4604 -0.1600 0.093 Uiso 1 1 calc R
C20 C 1.2177(6) 1.2802(4) 0.4227(4) 0.0408(17) Uani 1 1 d .
H20 H 1.3131 1.2698 0.4242 0.049 Uiso 1 1 calc R
C5 C 0.6092(9) 0.5740(6) -0.0523(4) 0.086(3) Uani 1 1 d .
H5 H 0.6504 0.5474 -0.0168 0.104 Uiso 1 1 calc R
C19 C 1.0576(5) 1.3836(4) 0.4214(3) 0.0264(14) Uani 1 1 d .
H19 H 1.0400 1.4459 0.4208 0.032 Uiso 1 1 calc R
C2 C 0.5012(9) 0.6446(5) -0.1618(4) 0.070(2) Uani 1 1 d .
H2 H 0.4681 0.6710 -0.1996 0.084 Uiso 1 1 calc R
C8 C 0.6535(5) 1.1443(4) 0.3798(4) 0.0312(15) Uani 1 1 d .
H8A H 0.6152 1.1887 0.4286 0.037 Uiso 1 1 calc R
H8B H 0.6748 1.1817 0.3441 0.037 Uiso 1 1 calc R
C16 C 0.5423(5) 1.0420(4) 0.3296(3) 0.0252(14) Uani 1 1 d .
C12 C 0.4516(6) 0.8858(4) 0.1958(3) 0.0338(16) Uani 1 1 d .
C26 C -0.2422(6) 0.8167(4) 0.3247(4) 0.0338(16) Uani 1 1 d .
H26 H -0.2633 0.8704 0.3110 0.041 Uiso 1 1 calc R
C18 C 0.9396(5) 1.3101(4) 0.4202(3) 0.0303(15) Uani 1 1 d .
H18 H 0.8458 1.3234 0.4202 0.036 Uiso 1 1 calc R
C22 C -0.0979(6) 0.8139(4) 0.3456(3) 0.0261(14) Uani 1 1 d .
C3 C 0.4992(9) 0.7021(6) -0.0751(4) 0.076(3) Uani 1 1 d .
H3 H 0.4612 0.7622 -0.0564 0.092 Uiso 1 1 calc R
C10 C 0.2128(5) 0.8696(4) 0.3634(4) 0.0306(15) Uani 1 1 d .
H10A H 0.2456 0.8998 0.4247 0.037 Uiso 1 1 calc R
H10B H 0.1944 0.7935 0.3420 0.037 Uiso 1 1 calc R
C15 C 0.4302(5) 1.0092(4) 0.3690(3) 0.0227(13) Uani 1 1 d .
C25 C -0.3535(6) 0.7402(4) 0.3244(3) 0.0278(15) Uani 1 1 d .
H25 H -0.4495 0.7438 0.3096 0.033 Uiso 1 1 calc R
C7 C 0.6780(6) 1.0187(5) 0.2018(4) 0.0438(18) Uani 1 1 d .
H7A H 0.6418 1.0544 0.1701 0.066 Uiso 1 1 calc R
H7B H 0.7111 0.9593 0.1639 0.066 Uiso 1 1 calc R
H7C H 0.7584 1.0662 0.2455 0.066 Uiso 1 1 calc R
C9 C 0.4168(6) 1.0777(4) 0.4603(3) 0.0312(16) Uani 1 1 d .
H9A H 0.3236 1.0516 0.4728 0.047 Uiso 1 1 calc R
H9B H 0.4235 1.1489 0.4670 0.047 Uiso 1 1 calc R
H9C H 0.4948 1.0759 0.4989 0.047 Uiso 1 1 calc R
C23 C -0.0731(6) 0.7362(4) 0.3687(4) 0.0381(16) Uani 1 1 d .
H23 H 0.0223 0.7332 0.3854 0.046 Uiso 1 1 calc R
C11 C 0.2317(6) 0.7449(5) 0.1855(4) 0.0440(19) Uani 1 1 d .
H11A H 0.2427 0.6981 0.2121 0.066 Uiso 1 1 calc R
H11B H 0.2508 0.7147 0.1279 0.066 Uiso 1 1 calc R
H11C H 0.1331 0.7555 0.1850 0.066 Uiso 1 1 calc R
S6 S 0.9658(8) 1.3840(6) 0.1076(4) 0.278(3) Uiso 1 1 d .
S5 S 1.0728(10) 1.0537(7) 0.1723(5) 0.241(4) Uiso 0.70 1 d P
S4 S 1.191(3) 1.065(2) 0.0924(16) 0.304(12) Uiso 0.30 1 d P
C28 C 1.2605(13) 1.1071(10) 0.1953(7) 0.139(5) Uiso 1 1 d .
H28A H 1.3643 1.1358 0.2040 0.208 Uiso 1 1 calc R
H28B H 1.2439 1.0492 0.2115 0.208 Uiso 1 1 calc R
H28C H 1.2135 1.1606 0.2297 0.208 Uiso 1 1 calc R
O2 O 0.856(2) 1.2880(15) 0.0371(11) 0.358(10) Uiso 1 1 d .
O1 O 1.0168(19) 1.1222(14) 0.1376(11) 0.335(9) Uiso 1 1 d .
C27 C 1.055(2) 0.9277(16) 0.0998(11) 0.252(10) Uiso 1 1 d .
H27A H 0.9908 0.8857 0.0463 0.378 Uiso 1 1 calc R
H27B H 0.9972 0.9506 0.1446 0.378 Uiso 1 1 calc R
H27C H 1.1173 0.8866 0.1119 0.378 Uiso 1 1 calc R
C30 C 0.902(2) 1.3830(17) 0.1973(12) 0.282(11) Uiso 1 1 d .
H30A H 0.9344 1.3300 0.2108 0.423 Uiso 1 1 calc R
H30B H 0.7960 1.3675 0.1873 0.423 Uiso 1 1 calc R
H30C H 0.9384 1.4507 0.2442 0.423 Uiso 1 1 calc R
C29 C 0.889(2) 1.4727(16) 0.1028(12) 0.270(11) Uiso 1 1 d .
H29A H 0.9124 1.4864 0.0546 0.405 Uiso 1 1 calc R
H29B H 0.9229 1.5360 0.1543 0.405 Uiso 1 1 calc R
H29C H 0.7840 1.4495 0.0966 0.405 Uiso 1 1 calc R

loop_
_atom_site_aniso_label
_atom_site_aniso_U_11
_atom_site_aniso_U_22
_atom_site_aniso_U_33
_atom_site_aniso_U_23
_atom_site_aniso_U_13
_atom_site_aniso_U_12
I2 0.02314(15) 0.02542(15) 0.03727(17) 0.01763(12) 0.00865(13) 0.01101(12)
I1 0.02525(16) 0.02812(15) 0.04342(17) 0.02224(12) 0.01098(13) 0.01239(13)
Cu2 0.0210(3) 0.0222(3) 0.0432(3) 0.0184(2) 0.0095(3) 0.0052(2)
Cu1 0.0241(3) 0.0235(3) 0.0341(3) 0.0146(2) 0.0080(2) 0.0054(2)
S2 0.0883(12) 0.0532(9) 0.0331(8) 0.0170(6) 0.0104(8) 0.0370(8)
S3 0.0180(6) 0.0233(6) 0.0521(7) 0.0222(5) 0.0055(5) 0.0024(5)
S1 0.0219(6) 0.0290(6) 0.0693(8) 0.0324(5) 0.0071(6) 0.0063(5)
C6 0.063(4) 0.037(3) 0.037(3) 0.014(2) 0.012(3) 0.019(3)
N2 0.051(3) 0.030(2) 0.027(2) 0.0108(18) 0.009(2) 0.006(2)
N3 0.023(2) 0.0216(19) 0.042(2) 0.0169(16) 0.0068(18) 0.0090(16)
N6 0.0183(19) 0.0292(19) 0.048(2) 0.0232(17) 0.0095(17) 0.0132(16)
C4 0.053(4) 0.029(3) 0.043(3) 0.012(2) 0.012(3) 0.008(3)
C17 0.019(2) 0.032(2) 0.039(3) 0.0228(19) 0.009(2) 0.005(2)
C4AA 0.022(2) 0.023(3) 0.031(3) 0.006(2) 0.007(2) 0.003(2)
C24 0.032(3) 0.038(2) 0.051(3) 0.033(2) 0.016(2) 0.012(2)
C14 0.022(2) 0.030(2) 0.045(2) 0.0311(17) 0.003(2) 0.0062(19)
C13 0.018(2) 0.029(2) 0.035(3) 0.018(2) 0.000(2) 0.001(2)
C21 0.022(3) 0.034(3) 0.073(4) 0.033(2) 0.006(2) 0.009(2)
C1 0.132(5) 0.075(4) 0.033(4) 0.005(3) 0.021(4) 0.079(4)
C20 0.021(2) 0.029(2) 0.086(4) 0.036(2) 0.019(2) 0.006(2)
C5 0.155(5) 0.099(4) 0.028(3) 0.019(3) 0.018(4) 0.100(4)
C19 0.023(2) 0.014(2) 0.047(3) 0.0141(19) 0.008(2) 0.0088(19)
C2 0.121(6) 0.062(3) 0.052(4) 0.034(3) 0.019(4) 0.050(4)
C8 0.022(2) 0.023(2) 0.053(3) 0.020(2) 0.009(2) 0.007(2)
C16 0.021(2) 0.021(2) 0.037(3) 0.0155(19) 0.006(2) 0.0040(19)
C12 0.037(3) 0.035(3) 0.031(3) 0.017(2) -0.001(2) 0.006(2)
C26 0.029(3) 0.020(2) 0.060(3) 0.024(2) 0.005(2) 0.007(2)
C18 0.015(2) 0.034(3) 0.049(3) 0.022(2) 0.009(2) 0.010(2)
C22 0.031(3) 0.019(2) 0.032(2) 0.0132(19) 0.012(2) 0.005(2)
C3 0.138(6) 0.076(4) 0.032(3) 0.019(3) 0.021(4) 0.072(4)
C10 0.020(2) 0.026(2) 0.055(3) 0.027(2) 0.005(2) 0.006(2)
C15 0.019(2) 0.018(2) 0.037(3) 0.0164(18) 0.006(2) 0.0061(18)
C25 0.027(2) 0.024(2) 0.036(3) 0.013(2) 0.006(2) 0.015(2)
C7 0.051(3) 0.045(3) 0.046(3) 0.028(2) 0.024(3) 0.007(3)
C9 0.030(3) 0.023(2) 0.042(3) 0.012(2) 0.013(2) 0.009(2)
C23 0.018(2) 0.043(3) 0.066(3) 0.036(2) 0.007(2) 0.008(2)
C11 0.033(3) 0.033(3) 0.059(4) 0.018(3) -0.007(3) -0.001(3)

loop_
_atom_type_symbol
_atom_type_description
_atom_type_scat_dispersion_real
_atom_type_scat_dispersion_imag
_atom_type_scat_source
C C 0.0033 0.0016 'International Tables Vol C Tables 4.2.6.8 and 6.1.1.4'
H H 0.0000 0.0000 'International Tables Vol C Tables 4.2.6.8 and 6.1.1.4'
Cu Cu 0.3201 1.2651 'International Tables Vol C Tables 4.2.6.8 and 6.1.1.4'
I I -0.4742 1.8119 'International Tables Vol C Tables 4.2.6.8 and 6.1.1.4'
N N 0.0061 0.0033 'International Tables Vol C Tables 4.2.6.8 and 6.1.1.4'
O O 0.0106 0.0060 'International Tables Vol C Tables 4.2.6.8 and 6.1.1.4'
S S 0.1246 0.1234 'International Tables Vol C Tables 4.2.6.8 and 6.1.1.4'

loop_
_geom_angle_atom_site_label_1
_geom_angle_atom_site_label_2
_geom_angle_atom_site_label_3
_geom_angle
_geom_angle_site_symmetry_1
_geom_angle_site_symmetry_3
Cu2 I2 Cu1 60.28(3) . .
Cu2 I2 Cu2 68.97(3) . 2_886
Cu1 I2 Cu2 108.72(4) . 2_886
Cu1 I1 Cu2 61.13(3) . .
N3 Cu2 I1 109.30(14) . .
N3 Cu2 I2 106.39(13) . .
I1 Cu2 I2 119.75(4) . .
N3 Cu2 Cu1 128.06(13) . .
I1 Cu2 Cu1 59.22(4) . .
I2 Cu2 Cu1 60.53(3) . .
N3 Cu2 I2 99.35(13) . 2_886
I1 Cu2 I2 109.03(4) . 2_886
I2 Cu2 I2 111.03(3) . 2_886
Cu1 Cu2 I2 132.59(4) . 2_886
N3 Cu2 Cu2 113.01(14) . 2_886
I1 Cu2 Cu2 136.36(4) . 2_886
I2 Cu2 Cu2 56.81(4) . 2_886
Cu1 Cu2 Cu2 100.32(5) . 2_886
I2 Cu2 Cu2 54.22(3) 2_886 2_886
N6 Cu1 N2 106.42(19) 1_765 2_775
N6 Cu1 I1 106.53(13) 1_765 .
N2 Cu1 I1 112.57(15) 2_775 .
N6 Cu1 Cu2 127.25(13) 1_765 .
N2 Cu1 Cu2 126.17(15) 2_775 .
I1 Cu1 Cu2 59.65(3) . .
N6 Cu1 I2 109.69(14) 1_765 .
N2 Cu1 I2 102.19(16) 2_775 .
I1 Cu1 I2 118.84(4) . .
Cu2 Cu1 I2 59.19(4) . .
C4 S2 C6 101.7(3) . .
C4AA S3 C8 103.6(3) . .
C22 S1 C10 103.7(3) . .
C12 C6 S2 108.5(5) . .
C2 N2 C1 116.1(5) . .
C2 N2 Cu1 121.3(5) . 2_775
C1 N2 Cu1 122.0(4) . 2_775
C19 N3 C20 116.3(4) . .
C19 N3 Cu2 120.9(3) . .
C20 N3 Cu2 122.4(3) . .
C24 N6 C25 114.8(4) . .
C24 N6 Cu1 122.4(4) . 1_345
C25 N6 Cu1 122.2(3) . 1_345
C5 C4 C3 115.4(6) . .
C5 C4 S2 120.6(6) . .
C3 C4 S2 123.9(5) . .
C12 C17 C16 122.6(5) . .
C12 C17 C7 118.6(5) . .
C16 C17 C7 118.8(4) . .
C21 C4AA C18 117.8(5) . .
C21 C4AA S3 118.4(5) . .
C18 C4AA S3 123.8(4) . .
N6 C24 C23 124.1(6) . .
C13 C14 C15 121.4(5) . .
C13 C14 C10 120.4(4) . .
C15 C14 C10 118.2(4) . .
C14 C13 C12 119.8(4) . .
C14 C13 C11 119.8(5) . .
C12 C13 C11 120.4(5) . .
C4AA C21 C20 119.0(6) . .
N2 C1 C5 123.5(7) . .
N3 C20 C21 123.6(5) . .
C1 C5 C4 121.7(8) . .
N3 C19 C18 124.2(5) . .
N2 C2 C3 125.5(7) . .
C16 C8 S3 107.8(4) . .
C15 C16 C17 120.0(4) . .
C15 C16 C8 119.5(4) . .
C17 C16 C8 120.5(5) . .
C17 C12 C13 118.5(5) . .
C17 C12 C6 120.8(5) . .
C13 C12 C6 120.6(5) . .
C25 C26 C22 119.5(6) . .
C19 C18 C4AA 119.1(5) . .
C23 C22 C26 117.9(5) . .
C23 C22 S1 123.6(4) . .
C26 C22 S1 118.5(4) . .
C2 C3 C4 117.7(7) . .
C14 C10 S1 108.0(4) . .
C16 C15 C14 117.6(4) . .
C16 C15 C9 120.6(4) . .
C14 C15 C9 121.9(5) . .
N6 C25 C26 124.8(5) . .
C22 C23 C24 118.7(5) . .
O2 S6 C29 97.6(11) . .
O2 S6 C30 100.8(11) . .
C29 S6 C30 95.8(12) . .
O1 S5 S4 73.2(12) . .
C28 S4 S5 58.3(10) . .
C28 S4 O1 84.7(13) . .
S5 S4 O1 44.4(9) . .
C28 S4 C27 88.4(15) . .
S5 S4 C27 48.7(9) . .
O1 S4 C27 78.8(12) . .
S5 O1 S4 62.4(12) . .

loop_
_geom_bond_atom_site_label_1
_geom_bond_atom_site_label_2
_geom_bond_distance
_geom_bond_site_symmetry_2
I2 Cu2 2.6230(14) .
I2 Cu1 2.6589(14) .
I2 Cu2 2.7060(18) 2_886
I1 Cu1 2.6020(14) .
I1 Cu2 2.6137(13) .
Cu2 N3 2.035(4) .
Cu2 Cu1 2.6522(15) .
Cu2 I2 2.7060(18) 2_886
Cu2 Cu2 3.0179(19) 2_886
Cu1 N6 2.044(4) 1_765
Cu1 N2 2.048(4) 2_775
S2 C4 1.731(6) .
S2 C6 1.829(7) .
S3 C4AA 1.763(6) .
S3 C8 1.825(6) .
S1 C22 1.759(5) .
S1 C10 1.843(6) .
C6 C12 1.493(8) .
N2 C2 1.325(9) .
N2 C1 1.336(10) .
N2 Cu1 2.048(4) 2_775
N3 C19 1.340(6) .
N3 C20 1.341(7) .
N6 C24 1.340(7) .
N6 C25 1.341(8) .
N6 Cu1 2.044(4) 1_345
C4 C5 1.390(10) .
C4 C3 1.429(11) .
C17 C12 1.377(7) .
C17 C16 1.403(7) .
C17 C7 1.575(8) .
C4AA C21 1.385(8) .
C4AA C18 1.392(8) .
C24 C23 1.406(8) .
C14 C13 1.389(7) .
C14 C15 1.439(6) .
C14 C10 1.526(8) .
C13 C12 1.424(8) .
C13 C11 1.508(7) .
C21 C20 1.390(8) .
C1 C5 1.368(9) .
C19 C18 1.372(7) .
C2 C3 1.395(9) .
C8 C16 1.507(6) .
C16 C15 1.402(7) .
C26 C25 1.364(8) .
C26 C22 1.382(8) .
C22 C23 1.361(9) .
C15 C9 1.517(7) .
S6 O2 1.550(17) .
S6 C29 1.58(2) .
S6 C30 1.71(2) .
S5 O1 1.47(2) .
S5 S4 1.87(3) .
S4 C28 1.67(3) .
S4 O1 2.02(3) .
S4 C27 2.18(3) .
